data_7055850
loop_
_publ_author_name
'Fan, Liming'
'Fan, Weiliu'
'Li, Bin'
'Zhao, Xian'
'Zhang, Xiutang'

_publ_section_title
;
 W-shaped 1,3-di(2,4-dicarboxyphenyl)benzene based lanthanide coordination
 polymers with tunable white light emission
;
_journal_issue 12
_journal_name_full 'New J. Chem.'
_journal_page_first 10440
_journal_paper_doi 10.1039/C6NJ00294C
_journal_volume 40
_journal_year 2016
_chemical_formula_moiety 'C45 H31 O23 Dy3, 12(H2 O)'
_chemical_formula_sum 'C45 H55 Dy3 O35'
_chemical_formula_weight 1643.39
_space_group_crystal_system tetragonal
_space_group_IT_number 122
_space_group_name_Hall 'I -4 2bw'
_space_group_name_H-M_alt 'I -4 2 d'
_symmetry_space_group_name_Hall 'I -4 2bw'
_symmetry_space_group_name_H-M 'I -4 2 d'
_atom_sites_solution_hydrogens mixed
_audit_creation_date 2016-10-22
_audit_creation_method
;
Olex2 1.2-beta
(compiled 2016.09.09 svn.r3337 for OlexSys, GUI svn.r5227)
;
_audit_update_record
;
2016-10-24 deposited with the CCDC.
2016-10-31 downloaded from the CCDC.
;
_cell_angle_alpha 90
_cell_angle_beta 90
_cell_angle_gamma 90
_cell_formula_units_Z 8
_cell_length_a 14.1545(3)
_cell_length_b 14.1545(3)
_cell_length_c 62.938(2)
_cell_measurement_reflns_used 9909
_cell_measurement_temperature 296.15
_cell_measurement_theta_max 25.878
_cell_measurement_theta_min 2.950
_cell_volume 12609.6(6)
_computing_cell_refinement 'SAINT v8.34A (Bruker, 2013)'
_computing_data_collection 'SAINT v8.34A (Bruker, 2013)'
_computing_data_reduction 'SAINT v8.34A (Bruker, 2013)'
_computing_molecular_graphics 'Olex2 (Dolomanov et al., 2009)'
_computing_publication_material 'Olex2 (Dolomanov et al., 2009)'
_computing_structure_refinement 'ShelXL (Sheldrick, 2015)'
_computing_structure_solution 'ShelXS (Sheldrick, 2015)'
_diffrn_ambient_temperature 296.15
_diffrn_measured_fraction_theta_full 0.997
_diffrn_measured_fraction_theta_max 0.997
_diffrn_measurement_device_type 'Bruker P4'
_diffrn_radiation_type MoK\a
_diffrn_radiation_wavelength 0.71073
_diffrn_reflns_av_R_equivalents 0.0619
_diffrn_reflns_av_unetI/netI 0.0319
_diffrn_reflns_Laue_measured_fraction_full 0.997
_diffrn_reflns_Laue_measured_fraction_max 0.997
_diffrn_reflns_limit_h_max 17
_diffrn_reflns_limit_h_min -17
_diffrn_reflns_limit_k_max 17
_diffrn_reflns_limit_k_min -17
_diffrn_reflns_limit_l_max 77
_diffrn_reflns_limit_l_min -78
_diffrn_reflns_number 89662
_diffrn_reflns_point_group_measured_fraction_full 0.998
_diffrn_reflns_point_group_measured_fraction_max 0.998
_diffrn_reflns_theta_full 25.242
_diffrn_reflns_theta_max 26.369
_diffrn_reflns_theta_min 2.950
_exptl_absorpt_coefficient_mu 3.609
_exptl_absorpt_correction_T_max 0.7456
_exptl_absorpt_correction_T_min 0.5401
_exptl_absorpt_correction_type multi-scan
_exptl_absorpt_process_details
;
SADABS-2012/1 (Bruker,2012) was used for absorption correction.
wR2(int) was 0.0947 before and 0.0585 after correction.
The Ratio of minimum to maximum transmission is 0.7244.
The \l/2 correction factor is 0.0015.
;
_exptl_crystal_colour colourless
_exptl_crystal_colour_primary colourless
_exptl_crystal_density_diffrn 1.731
_exptl_crystal_description block
_exptl_crystal_F_000 6424
_exptl_crystal_size_max 0.22
_exptl_crystal_size_mid 0.21
_exptl_crystal_size_min 0.2
_refine_diff_density_max 0.637
_refine_diff_density_min -1.292
_refine_diff_density_rms 0.080
_refine_ls_abs_structure_details
;
 Flack x determined using 2289 quotients [(I+)-(I-)]/[(I+)+(I-)]
 (Parsons, Flack and Wagner, Acta Cryst. B69 (2013) 249-259).
;
_refine_ls_abs_structure_Flack -0.012(5)
_refine_ls_extinction_method none
_refine_ls_goodness_of_fit_ref 1.041
_refine_ls_hydrogen_treatment constr
_refine_ls_matrix_type full
_refine_ls_number_parameters 322
_refine_ls_number_reflns 6440
_refine_ls_number_restraints 34
_refine_ls_restrained_S_all 1.114
_refine_ls_R_factor_all 0.0376
_refine_ls_R_factor_gt 0.0281
_refine_ls_shift/su_max 0.002
_refine_ls_shift/su_mean 0.000
_refine_ls_structure_factor_coef Fsqd
_refine_ls_weighting_details 'w=1/[\s^2^(Fo^2^)+(0.0366P)^2^] where P=(Fo^2^+2Fc^2^)/3'
_refine_ls_weighting_scheme calc
_refine_ls_wR_factor_gt 0.0590
_refine_ls_wR_factor_ref 0.0613
_reflns_Friedel_coverage 0.829
_reflns_Friedel_fraction_full 0.999
_reflns_Friedel_fraction_max 0.999
_reflns_number_gt 5620
_reflns_number_total 6440
_reflns_threshold_expression 'I > 2\s(I)'
_cod_data_source_file c6nj00294c2.cif
_cod_data_source_block 4-Dy
_cod_depositor_comments 'Adding full bibliography for 7055848--7055851.cif.'
_cod_original_cell_volume 12609.6(7)
_cod_database_code 7055850
_shelx_space_group_comment
;
The symmetry employed for this shelxl refinement is uniquely defined
by the following loop, which should always be used as a source of
symmetry information in preference to the above space-group names.
They are only intended as comments.
;
_shelx_estimated_absorpt_t_max 0.532
_shelx_estimated_absorpt_t_min 0.504
_olex2_refinement_description
;
1. Fixed Uiso
 At 1.2 times of:
  All C(H) groups
 At 1.5 times of:
  All O(H) groups, All O(H,H) groups
2. Restrained distances
 O9-C23
 1.2 with sigma of 0.02
 C23-O9_$2
 1.2 with sigma of 0.02
 O9-O9_$2
 2.1 with sigma of 0.001
 O2W-C23
 2.1 with sigma of 0.02
3. Uiso/Uaniso restraints and constraints
Uanis(C23) \\sim Ueq, Uanis(O9) \\sim Ueq: with sigma of 0.005 and sigma for
terminal atoms of 0.01
4. Rigid body (RIGU) restrains
 Dy2, O9, C23
 with sigma for 1-2 distances of 0.001 and sigma for 1-3 distances of 0.001
 O8, C22, O7
 with sigma for 1-2 distances of 0.004 and sigma for 1-3 distances of 0.004
5. Others
 Fixed X: C23(0.5)
 Fixed Y: C23(0.5)
6.a Riding coordinates:
 O2W(H2WA,H2WB), O3W(H3WA,H3WB), O1W(H1W)
6.b Aromatic/amide H refined with riding coordinates:
 C3(H3), C5(H5), C6(H6), C10(H10), C11(H11), C12(H12), C14(H14), C16(H16),
 C17(H17), C19(H19), C23(H23)
;
_shelx_shelxl_version_number 2014/7
_olex2_submission_special_instructions 'No special instructions were received'

loop_
_space_group_symop_operation_xyz
'x, y, z'
'-x, -y, z'
'y, -x, -z'
'-y, x, -z'
'-x+1/2, y, -z+3/4'
'x+1/2, -y, -z+3/4'
'-y+1/2, -x, z+3/4'
'y+1/2, x, z+3/4'
'x+1/2, y+1/2, z+1/2'
'-x+1/2, -y+1/2, z+1/2'
'y+1/2, -x+1/2, -z+1/2'
'-y+1/2, x+1/2, -z+1/2'
'-x+1, y+1/2, -z+5/4'
'x+1, -y+1/2, -z+5/4'
'-y+1, -x+1/2, z+5/4'
'y+1, x+1/2, z+5/4'

loop_
_atom_site_label
_atom_site_type_symbol
_atom_site_fract_x
_atom_site_fract_y
_atom_site_fract_z
_atom_site_U_iso_or_equiv
_atom_site_adp_type
_atom_site_occupancy
_atom_site_site_symmetry_order
_atom_site_calc_flag
_atom_site_refinement_flags_posn
_atom_site_refinement_flags_adp
_atom_site_refinement_flags_occupancy
Dy1 Dy 1.0000 0.5000 0.45908(2) 0.02245(9) Uani 1 2 d S T P
Dy2 Dy 0.72283(2) 0.48884(2) 0.43889(2) 0.03735(10) Uani 1 1 d . U .
O1 O 0.7586(3) 0.5960(3) 0.46489(7) 0.0415(12) Uani 1 1 d . . .
O2 O 0.9108(3) 0.6274(3) 0.47057(7) 0.0359(11) Uani 1 1 d . . .
O3 O 0.6138(4) 0.7176(4) 0.53226(8) 0.0624(16) Uani 1 1 d . . .
O4 O 0.5918(4) 0.8702(4) 0.53473(8) 0.0442(12) Uani 1 1 d . . .
O5 O 0.8242(5) 0.6376(4) 0.32775(8) 0.0657(17) Uani 1 1 d . . .
O6 O 0.8214(3) 0.5102(4) 0.34732(6) 0.0511(12) Uani 1 1 d . . .
O7 O 0.8689(3) 0.5447(3) 0.42870(6) 0.0330(10) Uani 1 1 d . U .
O8 O 1.0081(4) 0.6104(3) 0.42981(5) 0.0333(9) Uani 1 1 d . U .
O9 O 0.5698(2) 0.5255(6) 0.45600(14) 0.135(3) Uani 1 1 d D U .
O2W O 0.5988(6) 0.3770(7) 0.43113(15) 0.157(5) Uani 1 1 d D . .
H2WA H 0.6083 0.3120 0.4365 0.236 Uiso 1 1 d R . .
H2WB H 0.5845 0.3646 0.4158 0.236 Uiso 1 1 d R . .
O3W O 0.8025(4) 0.3594(4) 0.42153(8) 0.0573(14) Uani 1 1 d . . .
H3WA H 0.7678 0.3099 0.4220 0.086 Uiso 1 1 d R . .
H3WB H 0.8547 0.3482 0.4279 0.086 Uiso 1 1 d R . .
O1W O 1.0000 0.5000 0.49750(8) 0.069(2) Uani 1 2 d S T P
H1W H 0.9810 0.5435 0.5056 0.104 Uiso 1 1 d R . .
C1 C 0.8242(5) 0.6472(5) 0.47128(11) 0.0325(16) Uani 1 1 d . . .
C2 C 0.7959(4) 0.7390(5) 0.48166(9) 0.0332(15) Uani 1 1 d . . .
C3 C 0.7297(5) 0.7341(5) 0.49748(12) 0.0371(15) Uani 1 1 d . . .
H3 H 0.7035 0.6758 0.5009 0.045 Uiso 1 1 calc R . .
C4 C 0.7006(5) 0.8134(5) 0.50862(11) 0.0422(17) Uani 1 1 d . . .
C5 C 0.7390(5) 0.9006(5) 0.50324(11) 0.0433(17) Uani 1 1 d . . .
H5 H 0.7210 0.9545 0.5107 0.052 Uiso 1 1 calc R . .
C6 C 0.8028(5) 0.9074(5) 0.48716(11) 0.0472(19) Uani 1 1 d . . .
H6 H 0.8265 0.9664 0.4835 0.057 Uiso 1 1 calc R . .
C7 C 0.8343(5) 0.8255(5) 0.47579(10) 0.0374(16) Uani 1 1 d . . .
C8 C 0.6300(6) 0.8001(6) 0.52625(12) 0.0413(19) Uani 1 1 d . . .
C9 C 0.9018(5) 0.8358(5) 0.45761(11) 0.0402(17) Uani 1 1 d . . .
C10 C 0.9861(6) 0.8826(5) 0.45990(10) 0.0479(18) Uani 1 1 d . . .
H10 H 1.0019 0.9092 0.4729 0.057 Uiso 1 1 calc R . .
C11 C 1.0475(6) 0.8904(6) 0.44292(12) 0.056(2) Uani 1 1 d . . .
H11 H 1.1044 0.9224 0.4447 0.067 Uiso 1 1 calc R . .
C12 C 1.0255(6) 0.8514(5) 0.42336(11) 0.050(2) Uani 1 1 d . . .
H12 H 1.0675 0.8565 0.4121 0.060 Uiso 1 1 calc R . .
C13 C 0.9407(5) 0.8048(5) 0.42086(10) 0.0377(16) Uani 1 1 d . . .
C14 C 0.8779(5) 0.7981(4) 0.43776(10) 0.0383(16) Uani 1 1 d . . .
H14 H 0.8198 0.7685 0.4359 0.046 Uiso 1 1 calc R . .
C15 C 0.9171(5) 0.7538(5) 0.40070(9) 0.0370(16) Uani 1 1 d . . .
C16 C 0.9036(6) 0.7978(6) 0.38148(11) 0.052(2) Uani 1 1 d . . .
H16 H 0.9127 0.8628 0.3805 0.062 Uiso 1 1 calc R . .
C17 C 0.8775(5) 0.7495(6) 0.36382(10) 0.0506(19) Uani 1 1 d . . .
H17 H 0.8661 0.7817 0.3512 0.061 Uiso 1 1 calc R . .
C18 C 0.8677(5) 0.6527(5) 0.36460(10) 0.0420(18) Uani 1 1 d . . .
C19 C 0.8799(5) 0.6065(5) 0.38337(9) 0.0372(16) Uani 1 1 d . . .
H19 H 0.8701 0.5416 0.3841 0.045 Uiso 1 1 calc R . .
C20 C 0.9067(4) 0.6557(5) 0.40136(9) 0.0318(15) Uani 1 1 d . . .
C21 C 0.8363(5) 0.5974(6) 0.34544(11) 0.0437(18) Uani 1 1 d . . .
C22 C 0.9298(5) 0.6017(4) 0.42147(9) 0.0306(14) Uani 1 1 d . U .
C23 C 0.5000 0.5000 0.4439(3) 0.153(5) Uani 1 2 d DS TU P
H23 H 0.5000 0.5000 0.4292 0.183 Uiso 1 2 calc RS T P

loop_
_atom_site_aniso_label
_atom_site_aniso_U_11
_atom_site_aniso_U_22
_atom_site_aniso_U_33
_atom_site_aniso_U_23
_atom_site_aniso_U_13
_atom_site_aniso_U_12
Dy1 0.02299(18) 0.02626(19) 0.01809(15) 0.000 0.000 -0.0003(2)
Dy2 0.03143(16) 0.0541(2) 0.02647(14) 0.00785(18) -0.00513(11) -0.00871(16)
O1 0.035(3) 0.056(3) 0.034(3) -0.008(2) 0.006(2) 0.003(2)
O2 0.036(3) 0.041(3) 0.031(2) -0.009(2) 0.002(2) 0.008(2)
O3 0.087(4) 0.048(4) 0.052(3) -0.002(3) 0.039(3) 0.005(3)
O4 0.045(3) 0.043(3) 0.045(3) -0.017(2) 0.007(2) 0.014(2)
O5 0.097(5) 0.077(4) 0.023(3) 0.005(3) -0.019(3) -0.027(4)
O6 0.068(3) 0.056(4) 0.029(2) 0.000(3) -0.015(2) -0.002(3)
O7 0.033(2) 0.036(2) 0.030(2) 0.0013(18) 0.0054(19) -0.0055(19)
O8 0.032(2) 0.041(2) 0.0272(19) 0.0036(16) -0.004(2) -0.007(2)
O9 0.081(3) 0.174(6) 0.148(4) -0.006(4) 0.019(3) 0.008(3)
O2W 0.122(8) 0.203(11) 0.147(8) 0.053(8) -0.054(6) -0.105(8)
O3W 0.054(3) 0.052(3) 0.065(4) -0.003(3) -0.022(3) -0.010(3)
O1W 0.109(6) 0.080(5) 0.019(3) 0.000 0.000 0.041(6)
C1 0.039(4) 0.032(4) 0.027(4) 0.002(3) 0.009(3) 0.007(3)
C2 0.041(4) 0.033(4) 0.025(3) -0.003(3) 0.010(3) 0.004(3)
C3 0.041(4) 0.040(4) 0.030(4) -0.004(3) 0.003(3) 0.009(3)
C4 0.046(4) 0.044(4) 0.036(4) -0.004(3) 0.001(3) 0.012(3)
C5 0.057(5) 0.035(4) 0.038(4) -0.008(3) 0.016(4) 0.009(3)
C6 0.062(5) 0.036(4) 0.043(4) -0.004(3) 0.010(4) 0.001(3)
C7 0.045(4) 0.039(4) 0.028(3) -0.006(3) 0.004(3) 0.004(3)
C8 0.050(5) 0.043(5) 0.031(4) -0.007(4) 0.010(4) 0.010(4)
C9 0.047(4) 0.037(4) 0.036(4) -0.002(3) 0.007(3) 0.004(3)
C10 0.054(5) 0.053(4) 0.037(3) -0.014(3) 0.012(4) -0.007(4)
C11 0.056(5) 0.060(5) 0.052(5) -0.013(4) 0.002(4) -0.020(4)
C12 0.066(6) 0.050(4) 0.032(4) -0.010(3) 0.013(3) -0.014(4)
C13 0.054(5) 0.030(4) 0.029(3) 0.001(3) 0.008(3) -0.004(3)
C14 0.049(4) 0.036(4) 0.030(3) -0.006(3) 0.002(3) -0.002(3)
C15 0.044(4) 0.045(4) 0.022(3) 0.007(3) 0.003(3) -0.006(3)
C16 0.077(6) 0.043(4) 0.035(4) 0.006(3) 0.001(4) 0.000(4)
C17 0.072(5) 0.052(5) 0.028(4) 0.007(3) 0.001(4) -0.003(4)
C18 0.048(4) 0.050(5) 0.028(4) -0.001(3) 0.003(3) -0.004(3)
C19 0.041(4) 0.043(4) 0.028(3) 0.000(3) 0.004(3) -0.004(3)
C20 0.033(4) 0.041(4) 0.021(3) 0.004(3) 0.003(3) 0.000(3)
C21 0.043(4) 0.060(5) 0.028(4) 0.001(3) -0.005(3) -0.002(4)
C22 0.044(4) 0.027(3) 0.021(3) -0.006(3) 0.010(3) 0.002(3)
C23 0.099(4) 0.188(8) 0.171(7) 0.000 0.000 -0.003(4)

loop_
_atom_type_symbol
_atom_type_description
_atom_type_scat_dispersion_real
_atom_type_scat_dispersion_imag
_atom_type_scat_source
C C 0.0033 0.0016 'International Tables Vol C Tables 4.2.6.8 and 6.1.1.4'
H H 0.0000 0.0000 'International Tables Vol C Tables 4.2.6.8 and 6.1.1.4'
Dy Dy -0.1892 4.4098 'International Tables Vol C Tables 4.2.6.8 and 6.1.1.4'
O O 0.0106 0.0060 'International Tables Vol C Tables 4.2.6.8 and 6.1.1.4'

loop_
_geom_angle_atom_site_label_1
_geom_angle_atom_site_label_2
_geom_angle_atom_site_label_3
_geom_angle
_geom_angle_site_symmetry_1
_geom_angle_site_symmetry_3
O2 Dy1 O2 143.6(2) . 2_765
O2 Dy1 O7 140.09(15) . 2_765
O2 Dy1 O7 70.67(14) 2_765 2_765
O2 Dy1 O7 70.67(14) . .
O2 Dy1 O7 140.09(15) 2_765 .
O2 Dy1 O8 76.15(16) . .
O2 Dy1 O8 135.64(16) 2_765 .
O2 Dy1 O8 76.15(16) 2_765 2_765
O2 Dy1 O8 135.64(16) . 2_765
O2 Dy1 O1W 71.80(11) 2_765 .
O2 Dy1 O1W 71.81(11) . .
O2 Dy1 C22 144.65(16) . 2_765
O2 Dy1 C22 144.65(16) 2_765 .
O2 Dy1 C22 71.74(16) 2_765 2_765
O2 Dy1 C22 71.73(16) . .
O4 Dy1 O2 86.7(2) 4_756 .
O4 Dy1 O2 86.7(2) 3_566 2_765
O4 Dy1 O2 87.19(19) 3_566 .
O4 Dy1 O2 87.18(19) 4_756 2_765
O4 Dy1 O4 160.3(3) 4_756 3_566
O4 Dy1 O7 122.20(15) 4_756 .
O4 Dy1 O7 72.87(16) 4_756 2_765
O4 Dy1 O7 72.87(16) 3_566 .
O4 Dy1 O7 122.20(15) 3_566 2_765
O4 Dy1 O8 122.39(18) 4_756 2_765
O4 Dy1 O8 122.39(18) 3_566 .
O4 Dy1 O8 74.00(16) 3_566 2_765
O4 Dy1 O8 74.00(16) 4_756 .
O4 Dy1 O1W 80.17(13) 3_566 .
O4 Dy1 O1W 80.17(13) 4_756 .
O4 Dy1 C22 97.51(18) 3_566 2_765
O4 Dy1 C22 98.27(19) 3_566 .
O4 Dy1 C22 97.51(18) 4_756 .
O4 Dy1 C22 98.27(19) 4_756 2_765
O7 Dy1 O7 91.44(17) 2_765 .
O7 Dy1 C22 25.41(15) 2_765 2_765
O7 Dy1 C22 77.31(15) 2_765 .
O7 Dy1 C22 77.30(15) . 2_765
O7 Dy1 C22 25.40(15) . .
O8 Dy1 O7 49.53(14) 2_765 2_765
O8 Dy1 O7 65.51(14) 2_765 .
O8 Dy1 O7 49.53(14) . .
O8 Dy1 O7 65.51(14) . 2_765
O8 Dy1 O8 80.79(18) . 2_765
O8 Dy1 C22 24.13(16) . .
O8 Dy1 C22 24.13(16) 2_765 2_765
O8 Dy1 C22 71.79(15) 2_765 .
O8 Dy1 C22 71.79(15) . 2_765
O1W Dy1 O7 134.28(9) . .
O1W Dy1 O7 134.28(9) . 2_765
O1W Dy1 O8 139.61(9) . 2_765
O1W Dy1 O8 139.61(9) . .
O1W Dy1 C22 143.54(11) . .
O1W Dy1 C22 143.54(11) . 2_765
C22 Dy1 C22 72.9(2) 2_765 .
O1 Dy2 O3 82.11(19) . 3_566
O1 Dy2 O4 72.06(15) . 3_566
O1 Dy2 O5 78.21(17) . 5_655
O1 Dy2 O6 131.2(2) . 5_655
O1 Dy2 O7 76.87(16) . .
O1 Dy2 O9 75.1(2) . .
O1 Dy2 O2W 137.8(3) . .
O1 Dy2 O3W 136.35(17) . .
O1 Dy2 C8 76.45(19) . 3_566
O1 Dy2 C21 104.9(2) . 5_655
O3 Dy2 O4 47.96(17) 3_566 3_566
O3 Dy2 O5 149.7(2) 3_566 5_655
O3 Dy2 O6 144.8(2) 3_566 5_655
O3 Dy2 O9 76.3(3) 3_566 .
O3 Dy2 O2W 74.1(3) 3_566 .
O3 Dy2 O3W 83.9(2) 3_566 .
O3 Dy2 C8 23.44(18) 3_566 3_566
O3 Dy2 C21 160.4(2) 3_566 5_655
O4 Dy2 C8 24.53(16) 3_566 3_566
O5 Dy2 O4 141.28(18) 5_655 3_566
O5 Dy2 O9 76.6(3) 5_655 .
O5 Dy2 C8 154.66(19) 5_655 3_566
O5 Dy2 C21 27.0(2) 5_655 5_655
O6 Dy2 O4 141.86(16) 5_655 3_566
O6 Dy2 O5 53.80(19) 5_655 5_655
O6 Dy2 O9 99.2(2) 5_655 .
O6 Dy2 O2W 72.5(3) 5_655 .
O6 Dy2 O3W 77.66(19) 5_655 .
O6 Dy2 C8 151.0(2) 5_655 3_566
O6 Dy2 C21 26.8(2) 5_655 5_655
O7 Dy2 O3 117.37(18) . 3_566
O7 Dy2 O4 69.44(13) . 3_566
O7 Dy2 O5 80.19(19) . 5_655
O7 Dy2 O6 85.77(16) . 5_655
O7 Dy2 O9 146.6(2) . .
O7 Dy2 O2W 145.2(3) . .
O7 Dy2 O3W 73.46(16) . .
O7 Dy2 C8 93.97(18) . 3_566
O7 Dy2 C21 82.22(19) . 5_655
O9 Dy2 O4 117.6(2) . 3_566
O9 Dy2 C8 96.9(3) . 3_566
O9 Dy2 C21 87.6(3) . 5_655
O2W Dy2 O4 112.4(3) . 3_566
O2W Dy2 O5 106.3(3) . 5_655
O2W Dy2 O9 65.7(3) . .
O2W Dy2 C8 92.6(3) . 3_566
O2W Dy2 C21 89.2(3) . 5_655
O3W Dy2 O4 67.93(16) . 3_566
O3W Dy2 O5 125.99(17) . 5_655
O3W Dy2 O9 139.9(2) . .
O3W Dy2 O2W 75.5(3) . .
O3W Dy2 C8 74.5(2) . 3_566
O3W Dy2 C21 102.1(2) . 5_655
C21 Dy2 O4 151.53(18) 5_655 3_566
C21 Dy2 C8 175.5(2) 5_655 3_566
C1 O1 Dy2 141.5(4) . .
C1 O2 Dy1 135.7(5) . .
C8 O3 Dy2 108.7(4) . 4_656
Dy1 O4 Dy2 104.90(18) 3_576 4_656
C8 O4 Dy1 163.3(5) . 3_576
C8 O4 Dy2 81.0(5) . 4_656
C21 O5 Dy2 91.5(5) . 5_655
C21 O6 Dy2 94.5(4) . 5_655
Dy2 O7 Dy1 109.55(15) . .
C22 O7 Dy1 86.4(4) . .
C22 O7 Dy2 158.4(4) . .
C22 O8 Dy1 102.5(4) . .
C23 O9 Dy2 110.7(7) . .
Dy2 O2W H2WA 116.2 . .
Dy2 O2W H2WB 117.2 . .
H2WA O2W H2WB 101.3 . .
Dy2 O3W H3WA 109.7 . .
Dy2 O3W H3WB 109.4 . .
H3WA O3W H3WB 109.2 . .
Dy1 O1W H1W 127.3 . .
O1 C1 O2 125.8(7) . .
O1 C1 C2 116.3(6) . .
O2 C1 C2 117.8(6) . .
C3 C2 C1 117.0(6) . .
C3 C2 C7 120.4(6) . .
C7 C2 C1 122.7(5) . .
C2 C3 H3 119.0 . .
C2 C3 C4 122.0(6) . .
C4 C3 H3 119.0 . .
C3 C4 C5 118.7(6) . .
C3 C4 C8 117.9(7) . .
C5 C4 C8 123.4(6) . .
C4 C5 H5 119.9 . .
C6 C5 C4 120.2(6) . .
C6 C5 H5 119.9 . .
C5 C6 H6 119.3 . .
C5 C6 C7 121.4(7) . .
C7 C6 H6 119.3 . .
C2 C7 C6 117.3(6) . .
C2 C7 C9 122.6(6) . .
C6 C7 C9 120.1(6) . .
O3 C8 Dy2 47.8(3) . 4_656
O3 C8 O4 122.3(7) . .
O3 C8 C4 117.5(6) . .
O4 C8 Dy2 74.5(4) . 4_656
O4 C8 C4 120.2(7) . .
C4 C8 Dy2 165.0(5) . 4_656
C10 C9 C7 121.4(6) . .
C10 C9 C14 119.2(6) . .
C14 C9 C7 119.4(6) . .
C9 C10 H10 119.9 . .
C9 C10 C11 120.3(6) . .
C11 C10 H10 119.9 . .
C10 C11 H11 119.5 . .
C10 C11 C12 121.0(7) . .
C12 C11 H11 119.5 . .
C11 C12 H12 120.4 . .
C13 C12 C11 119.2(7) . .
C13 C12 H12 120.4 . .
C12 C13 C14 120.2(6) . .
C12 C13 C15 121.4(6) . .
C14 C13 C15 118.3(6) . .
C9 C14 H14 119.9 . .
C13 C14 C9 120.2(6) . .
C13 C14 H14 119.9 . .
C16 C15 C13 124.0(7) . .
C16 C15 C20 117.5(6) . .
C20 C15 C13 118.5(5) . .
C15 C16 H16 119.0 . .
C17 C16 C15 122.0(7) . .
C17 C16 H16 119.0 . .
C16 C17 H17 120.0 . .
C16 C17 C18 120.0(7) . .
C18 C17 H17 120.0 . .
C17 C18 C21 121.2(6) . .
C19 C18 C17 119.7(6) . .
C19 C18 C21 118.9(6) . .
C18 C19 H19 119.9 . .
C18 C19 C20 120.2(7) . .
C20 C19 H19 119.9 . .
C15 C20 C22 120.3(6) . .
C19 C20 C15 120.4(6) . .
C19 C20 C22 119.3(6) . .
O5 C21 Dy2 61.5(4) . 5_655
O5 C21 C18 120.9(7) . .
O6 C21 Dy2 58.7(3) . 5_655
O6 C21 O5 120.1(7) . .
O6 C21 C18 119.0(6) . .
C18 C21 Dy2 177.6(5) . 5_655
O7 C22 Dy1 68.2(3) . .
O7 C22 C20 118.4(6) . .
O8 C22 Dy1 53.3(3) . .
O8 C22 O7 121.5(6) . .
O8 C22 C20 119.9(6) . .
C20 C22 Dy1 172.7(4) . .
O9 C23 O9 108.3(14) . 2_665
O9 C23 H23 125.8 . .
O9 C23 H23 125.8 2_665 .

loop_
_geom_bond_atom_site_label_1
_geom_bond_atom_site_label_2
_geom_bond_distance
_geom_bond_site_symmetry_2
Dy1 O2 2.317(4) .
Dy1 O2 2.317(4) 2_765
Dy1 O4 2.283(5) 4_756
Dy1 O4 2.283(5) 3_566
Dy1 O7 2.738(4) 2_765
Dy1 O7 2.738(4) .
Dy1 O8 2.418(4) 2_765
Dy1 O8 2.418(4) .
Dy1 O1W 2.418(5) .
Dy1 C22 2.943(6) 2_765
Dy1 C22 2.943(6) .
Dy2 O1 2.288(5) .
Dy2 O3 2.327(5) 3_566
Dy2 O4 2.901(6) 3_566
Dy2 O5 2.443(6) 5_655
Dy2 O6 2.382(4) 5_655
Dy2 O7 2.305(4) .
Dy2 O9 2.475(6) .
Dy2 O2W 2.413(8) .
Dy2 O3W 2.413(5) .
Dy2 C8 2.973(8) 3_566
Dy2 C21 2.780(7) 5_655
O1 C1 1.244(8) .
O2 C1 1.258(8) .
O3 Dy2 2.327(5) 4_656
O3 C8 1.249(9) .
O4 Dy1 2.283(5) 3_576
O4 Dy2 2.900(6) 4_656
O4 C8 1.250(8) .
O5 Dy2 2.443(5) 5_655
O5 C21 1.262(8) .
O6 Dy2 2.382(4) 5_655
O6 C21 1.258(10) .
O7 C22 1.265(7) .
O8 C22 1.232(8) .
O9 C23 1.297(11) .
O2W H2WA 0.9900 .
O2W H2WB 1.0028 .
O3W H3WA 0.8553 .
O3W H3WB 0.8554 .
O1W H1W 0.8446 .
C1 C2 1.508(9) .
C2 C3 1.369(9) .
C2 C7 1.391(9) .
C3 H3 0.9300 .
C3 C4 1.387(9) .
C4 C5 1.390(10) .
C4 C8 1.505(10) .
C5 H5 0.9300 .
C5 C6 1.360(9) .
C6 H6 0.9300 .
C6 C7 1.433(9) .
C7 C9 1.497(9) .
C8 Dy2 2.974(8) 4_656
C9 C10 1.372(10) .
C9 C14 1.400(9) .
C10 H10 0.9300 .
C10 C11 1.382(10) .
C11 H11 0.9300 .
C11 C12 1.385(9) .
C12 H12 0.9300 .
C12 C13 1.380(10) .
C13 C14 1.389(9) .
C13 C15 1.497(9) .
C14 H14 0.9300 .
C15 C16 1.374(9) .
C15 C20 1.396(10) .
C16 H16 0.9300 .
C16 C17 1.356(10) .
C17 H17 0.9300 .
C17 C18 1.379(10) .
C18 C19 1.361(9) .
C18 C21 1.504(9) .
C19 H19 0.9300 .
C19 C20 1.383(9) .
C20 C22 1.515(8) .
C21 Dy2 2.780(7) 5_655
C23 O9 1.297(11) 2_665
C23 H23 0.9300 .

loop_
_geom_torsion_atom_site_label_1
_geom_torsion_atom_site_label_2
_geom_torsion_atom_site_label_3
_geom_torsion_atom_site_label_4
_geom_torsion
_geom_torsion_site_symmetry_1
_geom_torsion_site_symmetry_4
Dy1 O2 C1 O1 -0.9(11) . .
Dy1 O2 C1 C2 176.2(4) . .
Dy1 O4 C8 Dy2 -112.2(19) 3_576 4_656
Dy1 O4 C8 O3 -110.5(18) 3_576 .
Dy1 O4 C8 C4 72(2) 3_576 .
Dy1 O7 C22 O8 0.1(6) . .
Dy1 O7 C22 C20 176.7(5) . .
Dy1 O8 C22 O7 -0.2(6) . .
Dy1 O8 C22 C20 -176.6(4) . .
Dy2 O1 C1 O2 -34.6(12) . .
Dy2 O1 C1 C2 148.3(5) . .
Dy2 O3 C8 O4 -2.3(10) 4_656 .
Dy2 O3 C8 C4 175.7(5) 4_656 .
Dy2 O4 C8 O3 1.7(8) 4_656 .
Dy2 O4 C8 C4 -176.2(7) 4_656 .
Dy2 O5 C21 O6 -0.3(8) 5_655 .
Dy2 O5 C21 C18 -179.6(6) 5_655 .
Dy2 O6 C21 O5 0.3(8) 5_655 .
Dy2 O6 C21 C18 179.6(6) 5_655 .
Dy2 O7 C22 Dy1 138.7(10) . .
Dy2 O7 C22 O8 138.9(9) . .
Dy2 O7 C22 C20 -44.6(13) . .
Dy2 O9 C23 O9 147.9(7) . 2_665
O1 C1 C2 C3 50.8(9) . .
O1 C1 C2 C7 -129.5(7) . .
O2 C1 C2 C3 -126.5(7) . .
O2 C1 C2 C7 53.2(9) . .
C1 C2 C3 C4 177.8(7) . .
C1 C2 C7 C6 -178.8(7) . .
C1 C2 C7 C9 4.6(10) . .
C2 C3 C4 C5 1.0(11) . .
C2 C3 C4 C8 -177.9(7) . .
C2 C7 C9 C10 -129.5(8) . .
C2 C7 C9 C14 51.4(10) . .
C3 C2 C7 C6 0.9(10) . .
C3 C2 C7 C9 -175.6(6) . .
C3 C4 C5 C6 0.9(11) . .
C3 C4 C8 Dy2 24(2) . 4_656
C3 C4 C8 O3 12.0(11) . .
C3 C4 C8 O4 -170.0(7) . .
C4 C5 C6 C7 -1.8(11) . .
C5 C4 C8 Dy2 -154.7(17) . 4_656
C5 C4 C8 O3 -166.9(8) . .
C5 C4 C8 O4 11.1(12) . .
C5 C6 C7 C2 0.9(11) . .
C5 C6 C7 C9 177.6(7) . .
C6 C7 C9 C10 54.1(10) . .
C6 C7 C9 C14 -125.0(7) . .
C7 C2 C3 C4 -1.9(10) . .
C7 C9 C10 C11 179.4(7) . .
C7 C9 C14 C13 -178.3(6) . .
C8 C4 C5 C6 179.8(7) . .
C9 C10 C11 C12 -0.1(13) . .
C10 C9 C14 C13 2.6(10) . .
C10 C11 C12 C13 0.6(12) . .
C11 C12 C13 C14 0.6(11) . .
C11 C12 C13 C15 -174.4(7) . .
C12 C13 C14 C9 -2.2(10) . .
C12 C13 C15 C16 -66.2(10) . .
C12 C13 C15 C20 114.8(7) . .
C13 C15 C16 C17 -176.4(7) . .
C13 C15 C20 C19 176.4(6) . .
C13 C15 C20 C22 -6.9(9) . .
C14 C9 C10 C11 -1.5(11) . .
C14 C13 C15 C16 118.7(8) . .
C14 C13 C15 C20 -60.3(9) . .
C15 C13 C14 C9 173.0(6) . .
C15 C16 C17 C18 -2.9(12) . .
C15 C20 C22 O7 128.8(6) . .
C15 C20 C22 O8 -54.6(8) . .
C16 C15 C20 C19 -2.7(10) . .
C16 C15 C20 C22 174.1(6) . .
C16 C17 C18 C19 3.2(11) . .
C16 C17 C18 C21 178.4(7) . .
C17 C18 C19 C20 -3.3(10) . .
C17 C18 C21 O5 4.7(11) . .
C17 C18 C21 O6 -174.6(7) . .
C18 C19 C20 C15 3.1(10) . .
C18 C19 C20 C22 -173.7(6) . .
C19 C18 C21 O5 180.0(7) . .
C19 C18 C21 O6 0.7(11) . .
C19 C20 C22 O7 -54.4(8) . .
C19 C20 C22 O8 122.2(7) . .
C20 C15 C16 C17 2.6(11) . .
C21 C18 C19 C20 -178.7(6) . .
